data_7709001
loop_
_publ_author_name
'Feige, Felix'
'K\"ogel, Julius F.'
'Lork, Enno'
'Beckmann, Jens'

_publ_section_title
;
 Thermally stable polyfluorinated monoalkoxysilanetriols and
 dialkoxydisiloxanetetrols
;
_journal_name_full 'Dalton Transactions'
_journal_paper_doi 10.1039/D1DT03389A
_journal_year 2021
_chemical_formula_moiety 'C19 Cl3 F15 O Si'
_chemical_formula_sum 'C19 Cl3 F15 O Si'
_chemical_formula_weight 663.63
_space_group_crystal_system triclinic
_space_group_IT_number 2
_space_group_name_Hall '-P 1'
_space_group_name_H-M_alt 'P -1'
_audit_creation_date 2020-11-10
_audit_creation_method
;
Olex2 1.2
(compiled 2018.05.29 svn.r3508 for OlexSys, GUI svn.r5506)
;
_audit_update_record
;
2021-10-05 deposited with the CCDC.	2021-11-30 downloaded from the CCDC.
;
_cell_angle_alpha 60.792(2)
_cell_angle_beta 63.338(2)
_cell_angle_gamma 65.129(2)
_cell_formula_units_Z 2
_cell_length_a 11.0941(6)
_cell_length_b 11.1405(7)
_cell_length_c 11.2786(8)
_cell_measurement_reflns_used 4134
_cell_measurement_temperature 100.01
_cell_measurement_theta_max 33.15
_cell_measurement_theta_min 3.41
_cell_volume 1050.41(12)
_computing_cell_refinement 'SAINT V8.40A (Bruker, 2019)'
_computing_data_reduction 'SAINT V8.40A (Bruker, 2019)'
_computing_molecular_graphics 'Olex2 (Dolomanov et al., 2009)'
_computing_publication_material 'Olex2 (Dolomanov et al., 2009)'
_computing_structure_refinement 'ShelXL (Sheldrick, 2015)'
_computing_structure_solution 'XT  (Sheldrick, 2015)'
_diffrn_ambient_temperature 100.01
_diffrn_measured_fraction_theta_full 0.999
_diffrn_measured_fraction_theta_max 0.997
_diffrn_measurement_device_type 'Bruker APEX-II CCD'
_diffrn_measurement_method '\f and \w scans'
_diffrn_radiation_type MoK\a
_diffrn_radiation_wavelength 0.71073
_diffrn_reflns_av_R_equivalents 0.0286
_diffrn_reflns_av_unetI/netI 0.0245
_diffrn_reflns_Laue_measured_fraction_full 0.999
_diffrn_reflns_Laue_measured_fraction_max 0.997
_diffrn_reflns_limit_h_max 17
_diffrn_reflns_limit_h_min -17
_diffrn_reflns_limit_k_max 17
_diffrn_reflns_limit_k_min -17
_diffrn_reflns_limit_l_max 17
_diffrn_reflns_limit_l_min -17
_diffrn_reflns_number 36091
_diffrn_reflns_point_group_measured_fraction_full 0.999
_diffrn_reflns_point_group_measured_fraction_max 0.997
_diffrn_reflns_theta_full 25.242
_diffrn_reflns_theta_max 33.239
_diffrn_reflns_theta_min 2.168
_diffrn_standards_number 0
_exptl_absorpt_coefficient_mu 0.641
_exptl_absorpt_correction_T_max 0.7465
_exptl_absorpt_correction_T_min 0.6242
_exptl_absorpt_correction_type none
_exptl_absorpt_process_details
;
SADABS-2016/2 (Bruker,2016/2) was used for absorption correction.
wR2(int) was 0.1319 before and 0.0446 after correction.
The Ratio of minimum to maximum transmission is 0.8362.
The \l/2 correction factor is Not present.
;
_exptl_crystal_colour colourless
_exptl_crystal_colour_primary colourless
_exptl_crystal_density_diffrn 2.098
_exptl_crystal_description block
_exptl_crystal_F_000 644
_exptl_crystal_size_max .3
_exptl_crystal_size_mid .2
_exptl_crystal_size_min .2
_refine_diff_density_max 0.683
_refine_diff_density_min -0.727
_refine_diff_density_rms 0.080
_refine_ls_extinction_method none
_refine_ls_goodness_of_fit_ref 1.043
_refine_ls_hydrogen_treatment undef
_refine_ls_matrix_type full
_refine_ls_number_parameters 352
_refine_ls_number_reflns 8044
_refine_ls_number_restraints 0
_refine_ls_restrained_S_all 1.043
_refine_ls_R_factor_all 0.0377
_refine_ls_R_factor_gt 0.0316
_refine_ls_shift/su_max 0.001
_refine_ls_shift/su_mean 0.000
_refine_ls_structure_factor_coef Fsqd
_refine_ls_weighting_details 'w=1/[\s^2^(Fo^2^)+(0.0440P)^2^+0.5014P] where P=(Fo^2^+2Fc^2^)/3'
_refine_ls_weighting_scheme calc
_refine_ls_wR_factor_gt 0.0848
_refine_ls_wR_factor_ref 0.0883
_reflns_Friedel_coverage 0.000
_reflns_number_gt 7089
_reflns_number_total 8044
_reflns_threshold_expression 'I > 2\s(I)'
_cod_data_source_file d1dt03389a2.cif
_cod_data_source_block feigef201017_0m
_cod_database_code 7709001
_shelx_shelxl_version_number 2018/3
_shelx_space_group_comment
;
The symmetry employed for this shelxl refinement is uniquely defined
by the following loop, which should always be used as a source of
symmetry information in preference to the above space-group names.
They are only intended as comments.
;
_olex2_refinement_description
;
;
_olex2_submission_special_instructions 'No special instructions were received'

loop_
_space_group_symop_operation_xyz
'x, y, z'
'-x, -y, -z'

loop_
_atom_site_label
_atom_site_type_symbol
_atom_site_fract_x
_atom_site_fract_y
_atom_site_fract_z
_atom_site_U_iso_or_equiv
_atom_site_adp_type
_atom_site_occupancy
_atom_site_site_symmetry_order
_atom_site_calc_flag
_atom_site_refinement_flags_posn
_atom_site_refinement_flags_adp
_atom_site_refinement_flags_occupancy
_atom_site_disorder_assembly
_atom_site_disorder_group
Cl1 Cl 0.77717(3) 0.92513(3) 0.60672(4) 0.02499(7) Uani 1 1 d . . . . .
Cl2 Cl 0.90214(3) 0.58449(3) 0.77090(3) 0.02517(7) Uani 1 1 d . . . . .
Cl3 Cl 0.58155(4) 0.74996(4) 0.91322(3) 0.02664(7) Uani 1 1 d . . . . .
Si1 Si 0.72924(3) 0.73616(3) 0.72848(3) 0.01342(6) Uani 1 1 d . . . . .
F31 F 0.45902(7) 0.42532(7) 0.73883(8) 0.01811(13) Uani 1 1 d . . . . .
F25 F 0.64948(8) 0.45663(8) 0.87647(7) 0.02096(14) Uani 1 1 d . . . . .
F21 F 0.75066(8) 0.47618(7) 0.41150(7) 0.01926(13) Uani 1 1 d . . . . .
F32 F 0.19060(8) 0.46863(8) 0.88036(8) 0.02109(14) Uani 1 1 d . . . . .
F14 F 0.46379(8) 0.88299(8) 0.17416(8) 0.02187(14) Uani 1 1 d . . . . .
F15 F 0.41305(7) 0.74311(8) 0.45147(7) 0.01795(13) Uani 1 1 d . . . . .
F22 F 0.88368(8) 0.20588(8) 0.48825(8) 0.02255(15) Uani 1 1 d . . . . .
F24 F 0.78852(9) 0.18259(8) 0.94961(8) 0.02527(16) Uani 1 1 d . . . . .
F35 F 0.43451(9) 0.89954(8) 0.64258(9) 0.02403(15) Uani 1 1 d . . . . .
F11 F 0.87656(8) 0.69984(9) 0.40219(9) 0.02400(15) Uani 1 1 d . . . . .
F23 F 0.90834(8) 0.05310(8) 0.75527(9) 0.02692(17) Uani 1 1 d . . . . .
F12 F 0.92359(8) 0.83948(9) 0.12287(8) 0.02640(16) Uani 1 1 d . . . . .
F34 F 0.16529(9) 0.93825(9) 0.78543(10) 0.02855(17) Uani 1 1 d . . . . .
F13 F 0.71836(10) 0.93169(9) 0.00359(8) 0.02851(17) Uani 1 1 d . . . . .
F33 F 0.03714(8) 0.72551(10) 0.90521(9) 0.02860(17) Uani 1 1 d . . . . .
O1 O 0.67493(10) 0.70746(10) 0.63977(9) 0.02093(16) Uani 1 1 d . . . . .
C10 C 0.63955(11) 0.72292(11) 0.44303(11) 0.01350(17) Uani 1 1 d . . . . .
C21 C 0.76146(11) 0.41202(11) 0.54383(11) 0.01512(18) Uani 1 1 d . . . . .
C31 C 0.39320(11) 0.55202(11) 0.75320(11) 0.01399(17) Uani 1 1 d . . . . .
C1 C 0.61896(11) 0.64050(11) 0.60402(11) 0.01366(17) Uani 1 1 d . . . . .
C14 C 0.56386(12) 0.84209(11) 0.23114(11) 0.01605(18) Uani 1 1 d . . . . .
C20 C 0.70140(11) 0.48327(11) 0.63800(11) 0.01429(17) Uani 1 1 d . . . . .
C24 C 0.78212(12) 0.25661(12) 0.81617(12) 0.0185(2) Uani 1 1 d . . . . .
C15 C 0.53890(11) 0.77022(11) 0.37745(11) 0.01375(17) Uani 1 1 d . . . . .
C32 C 0.25162(12) 0.57322(12) 0.82570(11) 0.01639(18) Uani 1 1 d . . . . .
C11 C 0.76938(12) 0.74948(12) 0.35124(12) 0.01653(18) Uani 1 1 d . . . . .
C34 C 0.23906(13) 0.81119(13) 0.77666(13) 0.0200(2) Uani 1 1 d . . . . .
C23 C 0.84230(11) 0.19036(12) 0.71872(13) 0.0190(2) Uani 1 1 d . . . . .
C25 C 0.71285(12) 0.39951(12) 0.77540(11) 0.01644(18) Uani 1 1 d . . . . .
C30 C 0.46349(11) 0.65709(11) 0.69174(11) 0.01401(17) Uani 1 1 d . . . . .
C22 C 0.83107(11) 0.26853(12) 0.58250(12) 0.01689(19) Uani 1 1 d . . . . .
C12 C 0.79699(12) 0.81946(13) 0.20488(12) 0.0186(2) Uani 1 1 d . . . . .
C13 C 0.69333(13) 0.86647(12) 0.14425(11) 0.0188(2) Uani 1 1 d . . . . .
C33 C 0.17348(12) 0.70353(13) 0.83775(12) 0.0195(2) Uani 1 1 d . . . . .
C35 C 0.38038(12) 0.78782(12) 0.70504(12) 0.01749(19) Uani 1 1 d . . . . .

loop_
_atom_site_aniso_label
_atom_site_aniso_U_11
_atom_site_aniso_U_22
_atom_site_aniso_U_33
_atom_site_aniso_U_23
_atom_site_aniso_U_13
_atom_site_aniso_U_12
Cl1 0.02735(14) 0.01857(12) 0.03064(15) -0.00619(11) -0.00827(11) -0.01149(11)
Cl2 0.01781(12) 0.02528(14) 0.02782(14) -0.00370(11) -0.01127(10) -0.00434(10)
Cl3 0.03066(15) 0.02863(15) 0.01628(12) -0.01176(10) -0.00154(10) -0.00586(12)
Si1 0.01466(13) 0.01568(13) 0.01363(12) -0.00595(10) -0.00506(10) -0.00571(10)
F31 0.0177(3) 0.0155(3) 0.0229(3) -0.0102(2) -0.0038(2) -0.0047(2)
F25 0.0296(4) 0.0234(3) 0.0140(3) -0.0054(3) -0.0081(3) -0.0108(3)
F21 0.0263(3) 0.0175(3) 0.0151(3) -0.0064(2) -0.0096(3) -0.0027(3)
F32 0.0200(3) 0.0252(3) 0.0185(3) -0.0069(3) -0.0023(3) -0.0116(3)
F14 0.0278(4) 0.0225(3) 0.0175(3) -0.0033(3) -0.0141(3) -0.0056(3)
F15 0.0164(3) 0.0244(3) 0.0150(3) -0.0045(2) -0.0055(2) -0.0095(3)
F22 0.0198(3) 0.0191(3) 0.0239(3) -0.0111(3) -0.0012(3) -0.0031(3)
F24 0.0302(4) 0.0238(4) 0.0186(3) 0.0026(3) -0.0146(3) -0.0092(3)
F35 0.0309(4) 0.0139(3) 0.0303(4) -0.0062(3) -0.0140(3) -0.0056(3)
F11 0.0164(3) 0.0332(4) 0.0263(4) -0.0115(3) -0.0082(3) -0.0074(3)
F23 0.0201(3) 0.0157(3) 0.0304(4) -0.0019(3) -0.0083(3) 0.0005(3)
F12 0.0223(4) 0.0365(4) 0.0221(3) -0.0154(3) 0.0056(3) -0.0170(3)
F34 0.0279(4) 0.0218(4) 0.0402(5) -0.0200(3) -0.0161(3) 0.0063(3)
F13 0.0420(5) 0.0320(4) 0.0109(3) -0.0023(3) -0.0044(3) -0.0199(4)
F33 0.0160(3) 0.0391(5) 0.0310(4) -0.0226(4) -0.0017(3) -0.0016(3)
O1 0.0289(4) 0.0234(4) 0.0208(4) -0.0075(3) -0.0123(3) -0.0113(3)
C10 0.0163(4) 0.0132(4) 0.0131(4) -0.0042(3) -0.0055(3) -0.0053(3)
C21 0.0146(4) 0.0162(4) 0.0150(4) -0.0045(3) -0.0061(3) -0.0042(3)
C31 0.0170(4) 0.0145(4) 0.0114(4) -0.0055(3) -0.0040(3) -0.0043(3)
C1 0.0167(4) 0.0144(4) 0.0134(4) -0.0047(3) -0.0067(3) -0.0053(3)
C14 0.0220(5) 0.0142(4) 0.0134(4) -0.0031(3) -0.0081(4) -0.0054(4)
C20 0.0150(4) 0.0145(4) 0.0144(4) -0.0035(3) -0.0070(3) -0.0042(3)
C24 0.0182(5) 0.0190(5) 0.0167(4) 0.0005(4) -0.0096(4) -0.0073(4)
C15 0.0159(4) 0.0136(4) 0.0126(4) -0.0035(3) -0.0048(3) -0.0057(3)
C32 0.0175(5) 0.0204(5) 0.0129(4) -0.0065(4) -0.0041(3) -0.0065(4)
C11 0.0164(4) 0.0188(5) 0.0182(4) -0.0082(4) -0.0051(4) -0.0064(4)
C34 0.0219(5) 0.0185(5) 0.0226(5) -0.0121(4) -0.0105(4) 0.0018(4)
C23 0.0130(4) 0.0151(4) 0.0233(5) -0.0020(4) -0.0073(4) -0.0032(4)
C25 0.0190(5) 0.0185(5) 0.0150(4) -0.0040(4) -0.0077(4) -0.0075(4)
C30 0.0173(4) 0.0147(4) 0.0122(4) -0.0056(3) -0.0055(3) -0.0041(3)
C22 0.0126(4) 0.0162(4) 0.0196(5) -0.0065(4) -0.0035(4) -0.0036(3)
C12 0.0195(5) 0.0209(5) 0.0171(4) -0.0091(4) 0.0001(4) -0.0104(4)
C13 0.0274(5) 0.0175(5) 0.0120(4) -0.0041(3) -0.0034(4) -0.0107(4)
C33 0.0155(5) 0.0261(5) 0.0176(5) -0.0126(4) -0.0043(4) -0.0014(4)
C35 0.0227(5) 0.0149(4) 0.0181(4) -0.0066(4) -0.0095(4) -0.0035(4)

loop_
_atom_type_symbol
_atom_type_description
_atom_type_scat_dispersion_real
_atom_type_scat_dispersion_imag
_atom_type_scat_source
C C 0.0033 0.0016 'International Tables Vol C Tables 4.2.6.8 and 6.1.1.4'
Cl Cl 0.1484 0.1585 'International Tables Vol C Tables 4.2.6.8 and 6.1.1.4'
F F 0.0171 0.0103 'International Tables Vol C Tables 4.2.6.8 and 6.1.1.4'
O O 0.0106 0.0060 'International Tables Vol C Tables 4.2.6.8 and 6.1.1.4'
Si Si 0.0817 0.0704 'International Tables Vol C Tables 4.2.6.8 and 6.1.1.4'

loop_
_geom_angle_atom_site_label_1
_geom_angle_atom_site_label_2
_geom_angle_atom_site_label_3
_geom_angle
_geom_angle_site_symmetry_1
_geom_angle_site_symmetry_3
_geom_angle_publ_flag
Cl1 Si1 Cl2 108.898(19) . . ?
Cl1 Si1 Cl3 108.31(2) . . ?
Cl2 Si1 Cl3 109.442(19) . . ?
O1 Si1 Cl1 106.56(4) . . ?
O1 Si1 Cl2 111.49(4) . . ?
O1 Si1 Cl3 112.00(4) . . ?
C1 O1 Si1 160.26(8) . . ?
C15 C10 C1 124.93(9) . . ?
C15 C10 C11 115.53(9) . . ?
C11 C10 C1 119.49(9) . . ?
F21 C21 C20 122.19(9) . . ?
F21 C21 C22 115.37(10) . . ?
C22 C21 C20 122.38(10) . . ?
F31 C31 C32 115.77(9) . . ?
F31 C31 C30 121.27(9) . . ?
C32 C31 C30 122.88(10) . . ?
O1 C1 C10 104.28(8) . . ?
O1 C1 C20 108.38(8) . . ?
O1 C1 C30 107.79(9) . . ?
C20 C1 C10 112.16(8) . . ?
C20 C1 C30 111.90(8) . . ?
C30 C1 C10 111.89(8) . . ?
F14 C14 C15 119.81(10) . . ?
F14 C14 C13 120.04(10) . . ?
C13 C14 C15 120.11(10) . . ?
C21 C20 C1 125.16(9) . . ?
C21 C20 C25 115.47(10) . . ?
C25 C20 C1 119.27(9) . . ?
F24 C24 C23 120.37(10) . . ?
F24 C24 C25 120.05(11) . . ?
C25 C24 C23 119.56(10) . . ?
F15 C15 C10 121.78(9) . . ?
F15 C15 C14 115.58(9) . . ?
C14 C15 C10 122.56(10) . . ?
F32 C32 C31 119.77(10) . . ?
F32 C32 C33 120.33(10) . . ?
C33 C32 C31 119.87(10) . . ?
F11 C11 C10 120.38(10) . . ?
F11 C11 C12 116.69(10) . . ?
C12 C11 C10 122.83(10) . . ?
F34 C34 C33 119.97(11) . . ?
F34 C34 C35 119.80(11) . . ?
C35 C34 C33 120.22(10) . . ?
F23 C23 C24 120.86(11) . . ?
F23 C23 C22 119.93(11) . . ?
C22 C23 C24 119.20(10) . . ?
F25 C25 C20 119.69(10) . . ?
F25 C25 C24 117.11(10) . . ?
C24 C25 C20 123.15(11) . . ?
C31 C30 C1 124.53(9) . . ?
C31 C30 C35 115.42(10) . . ?
C35 C30 C1 119.88(9) . . ?
F22 C22 C21 119.43(10) . . ?
F22 C22 C23 120.33(10) . . ?
C23 C22 C21 120.21(11) . . ?
F12 C12 C11 119.96(11) . . ?
F12 C12 C13 120.27(10) . . ?
C13 C12 C11 119.76(10) . . ?
F13 C13 C14 120.05(11) . . ?
F13 C13 C12 120.75(11) . . ?
C14 C13 C12 119.19(10) . . ?
F33 C33 C32 120.28(11) . . ?
F33 C33 C34 120.71(11) . . ?
C32 C33 C34 119.01(11) . . ?
F35 C35 C34 116.54(10) . . ?
F35 C35 C30 120.83(10) . . ?
C34 C35 C30 122.57(11) . . ?

loop_
_geom_bond_atom_site_label_1
_geom_bond_atom_site_label_2
_geom_bond_distance
_geom_bond_site_symmetry_2
_geom_bond_publ_flag
Cl1 Si1 2.0162(4) . ?
Cl2 Si1 2.0178(4) . ?
Cl3 Si1 2.0216(4) . ?
Si1 O1 1.5753(9) . ?
F31 C31 1.3424(12) . ?
F25 C25 1.3458(13) . ?
F21 C21 1.3416(12) . ?
F32 C32 1.3356(13) . ?
F14 C14 1.3350(13) . ?
F15 C15 1.3417(12) . ?
F22 C22 1.3350(14) . ?
F24 C24 1.3363(13) . ?
F35 C35 1.3414(14) . ?
F11 C11 1.3415(13) . ?
F23 C23 1.3261(13) . ?
F12 C12 1.3320(13) . ?
F34 C34 1.3314(13) . ?
F13 C13 1.3309(13) . ?
F33 C33 1.3283(14) . ?
O1 C1 1.4186(13) . ?
C10 C1 1.5393(14) . ?
C10 C15 1.3919(14) . ?
C10 C11 1.3983(15) . ?
C21 C20 1.3946(15) . ?
C21 C22 1.3876(15) . ?
C31 C32 1.3840(15) . ?
C31 C30 1.3963(15) . ?
C1 C20 1.5374(15) . ?
C1 C30 1.5383(15) . ?
C14 C15 1.3884(14) . ?
C14 C13 1.3793(16) . ?
C20 C25 1.3978(14) . ?
C24 C23 1.3846(18) . ?
C24 C25 1.3820(16) . ?
C32 C33 1.3804(16) . ?
C11 C12 1.3848(16) . ?
C34 C33 1.3858(18) . ?
C34 C35 1.3797(17) . ?
C23 C22 1.3818(16) . ?
C30 C35 1.3976(15) . ?
C12 C13 1.3835(17) . ?

loop_
_geom_torsion_atom_site_label_1
_geom_torsion_atom_site_label_2
_geom_torsion_atom_site_label_3
_geom_torsion_atom_site_label_4
_geom_torsion
_geom_torsion_site_symmetry_1
_geom_torsion_site_symmetry_2
_geom_torsion_site_symmetry_3
_geom_torsion_site_symmetry_4
_geom_torsion_publ_flag
Cl1 Si1 O1 C1 -176.3(2) . . . . ?
Cl2 Si1 O1 C1 65.0(3) . . . . ?
Cl3 Si1 O1 C1 -58.1(3) . . . . ?
Si1 O1 C1 C10 -170.4(2) . . . . ?
Si1 O1 C1 C20 -50.7(3) . . . . ?
Si1 O1 C1 C30 70.6(3) . . . . ?
F31 C31 C32 F32 2.37(14) . . . . ?
F31 C31 C32 C33 -175.85(10) . . . . ?
F31 C31 C30 C1 -0.21(15) . . . . ?
F31 C31 C30 C35 175.07(9) . . . . ?
F21 C21 C20 C1 -0.88(17) . . . . ?
F21 C21 C20 C25 175.48(10) . . . . ?
F21 C21 C22 F22 1.31(15) . . . . ?
F21 C21 C22 C23 -176.87(10) . . . . ?
F32 C32 C33 F33 0.74(16) . . . . ?
F32 C32 C33 C34 -178.30(10) . . . . ?
F14 C14 C15 F15 2.02(15) . . . . ?
F14 C14 C15 C10 179.01(10) . . . . ?
F14 C14 C13 F13 0.46(17) . . . . ?
F14 C14 C13 C12 -178.06(10) . . . . ?
F24 C24 C23 F23 -0.65(17) . . . . ?
F24 C24 C23 C22 178.34(10) . . . . ?
F24 C24 C25 F25 -2.46(16) . . . . ?
F24 C24 C25 C20 -179.67(10) . . . . ?
F11 C11 C12 F12 -2.61(16) . . . . ?
F11 C11 C12 C13 176.44(10) . . . . ?
F23 C23 C22 F22 1.50(17) . . . . ?
F23 C23 C22 C21 179.66(10) . . . . ?
F12 C12 C13 F13 0.26(17) . . . . ?
F12 C12 C13 C14 178.77(10) . . . . ?
F34 C34 C33 F33 0.09(17) . . . . ?
F34 C34 C33 C32 179.12(10) . . . . ?
F34 C34 C35 F35 -2.54(16) . . . . ?
F34 C34 C35 C30 -179.83(10) . . . . ?
O1 C1 C20 C21 -128.90(11) . . . . ?
O1 C1 C20 C25 54.87(13) . . . . ?
O1 C1 C30 C31 -141.21(10) . . . . ?
O1 C1 C30 C35 43.70(12) . . . . ?
C10 C1 C20 C21 -14.32(14) . . . . ?
C10 C1 C20 C25 169.45(9) . . . . ?
C10 C1 C30 C31 104.70(11) . . . . ?
C10 C1 C30 C35 -70.38(12) . . . . ?
C10 C11 C12 F12 -178.90(10) . . . . ?
C10 C11 C12 C13 0.15(18) . . . . ?
C21 C20 C25 F25 -175.28(9) . . . . ?
C21 C20 C25 C24 1.86(16) . . . . ?
C31 C32 C33 F33 178.95(10) . . . . ?
C31 C32 C33 C34 -0.09(17) . . . . ?
C31 C30 C35 F35 -175.77(9) . . . . ?
C31 C30 C35 C34 1.41(16) . . . . ?
C1 C10 C15 F15 -2.04(16) . . . . ?
C1 C10 C15 C14 -178.84(10) . . . . ?
C1 C10 C11 F11 2.05(15) . . . . ?
C1 C10 C11 C12 178.21(10) . . . . ?
C1 C20 C25 F25 1.32(15) . . . . ?
C1 C20 C25 C24 178.46(10) . . . . ?
C1 C30 C35 F35 -0.25(15) . . . . ?
C1 C30 C35 C34 176.93(10) . . . . ?
C20 C21 C22 F22 178.57(10) . . . . ?
C20 C21 C22 C23 0.40(17) . . . . ?
C20 C1 C30 C31 -22.14(13) . . . . ?
C20 C1 C30 C35 162.78(9) . . . . ?
C24 C23 C22 F22 -177.50(10) . . . . ?
C24 C23 C22 C21 0.66(17) . . . . ?
C15 C10 C1 O1 -134.83(11) . . . . ?
C15 C10 C1 C20 108.11(12) . . . . ?
C15 C10 C1 C30 -18.59(14) . . . . ?
C15 C10 C11 F11 -175.45(10) . . . . ?
C15 C10 C11 C12 0.71(16) . . . . ?
C15 C14 C13 F13 178.04(10) . . . . ?
C15 C14 C13 C12 -0.49(17) . . . . ?
C32 C31 C30 C1 -176.82(10) . . . . ?
C32 C31 C30 C35 -1.53(15) . . . . ?
C11 C10 C1 O1 47.92(12) . . . . ?
C11 C10 C1 C20 -69.14(12) . . . . ?
C11 C10 C1 C30 164.16(9) . . . . ?
C11 C10 C15 F15 175.31(9) . . . . ?
C11 C10 C15 C14 -1.50(16) . . . . ?
C11 C12 C13 F13 -178.79(10) . . . . ?
C11 C12 C13 C14 -0.28(17) . . . . ?
C23 C24 C25 F25 176.30(10) . . . . ?
C23 C24 C25 C20 -0.91(17) . . . . ?
C25 C24 C23 F23 -179.40(10) . . . . ?
C25 C24 C23 C22 -0.41(17) . . . . ?
C30 C31 C32 F32 179.14(9) . . . . ?
C30 C31 C32 C33 0.92(16) . . . . ?
C30 C1 C20 C21 112.38(11) . . . . ?
C30 C1 C20 C25 -63.86(12) . . . . ?
C22 C21 C20 C1 -177.96(10) . . . . ?
C22 C21 C20 C25 -1.60(16) . . . . ?
C13 C14 C15 F15 -175.55(10) . . . . ?
C13 C14 C15 C10 1.43(17) . . . . ?
C33 C34 C35 F35 176.61(10) . . . . ?
C33 C34 C35 C30 -0.69(17) . . . . ?
C35 C34 C33 F33 -179.06(10) . . . . ?
C35 C34 C33 C32 -0.02(17) . . . . ?
